data_4319204
loop_
_publ_author_name
'Xiaobing Xie'
'Jamie N. Jones'
'Timothy Hughbanks'

_publ_section_title
;
 Excision of Zirconium Iodide Clusters from Highly Cross-Linked Solids
;
_journal_name_full 'Inorganic Chemistry'
_journal_page_first 522
_journal_page_last 527
_journal_paper_doi 10.1021/ic000651w
_journal_volume 40
_journal_year 2001
_chemical_formula_sum 'C H20 I14 O10 Zr6'
_chemical_formula_weight 2516.09
_chemical_name_systematic
; 
 ? 
;
_space_group_IT_number 2
_symmetry_cell_setting triclinic
_symmetry_space_group_name_Hall '-P 1'
_symmetry_space_group_name_H-M 'P -1'
_atom_sites_solution_hydrogens geom
_atom_sites_solution_primary direct
_atom_sites_solution_secondary difmap
_audit_creation_method SHELXL-97
_cell_angle_alpha 117.5520(10)
_cell_angle_beta 96.4430(10)
_cell_angle_gamma 96.6170(10)
_cell_formula_units_Z 1
_cell_length_a 10.1566(5)
_cell_length_b 10.4513(5)
_cell_length_c 10.7549(6)
_cell_measurement_temperature 110(2)
_cell_volume 987.50(9)
_computing_structure_refinement 'SHELXL-97 (Sheldrick, 1997)'
_computing_structure_solution 'SHELXS-97 (Sheldrick, 1990)'
_diffrn_ambient_temperature 110(2)
_diffrn_measured_fraction_theta_full 0.925
_diffrn_measured_fraction_theta_max 0.925
_diffrn_radiation_monochromator graphite
_diffrn_radiation_source 'fine-focus sealed tube'
_diffrn_radiation_type MoK\a
_diffrn_radiation_wavelength 0.71073
_diffrn_reflns_av_R_equivalents 0.0269
_diffrn_reflns_av_sigmaI/netI 0.0286
_diffrn_reflns_limit_h_max 13
_diffrn_reflns_limit_h_min -13
_diffrn_reflns_limit_k_max 13
_diffrn_reflns_limit_k_min -13
_diffrn_reflns_limit_l_max 13
_diffrn_reflns_limit_l_min -13
_diffrn_reflns_number 8865
_diffrn_reflns_theta_full 28.31
_diffrn_reflns_theta_max 28.31
_diffrn_reflns_theta_min 2.17
_exptl_absorpt_coefficient_mu 12.495
_exptl_absorpt_correction_T_max 0.7056
_exptl_absorpt_correction_T_min 0.2120
_exptl_crystal_colour Black
_exptl_crystal_density_diffrn 4.231
_exptl_crystal_density_method 'not measured'
_exptl_crystal_description gem
_exptl_crystal_F_000 1088
_exptl_crystal_size_max 0.18
_exptl_crystal_size_mid 0.11
_exptl_crystal_size_min 0.03
_refine_diff_density_max 1.579
_refine_diff_density_min -1.305
_refine_diff_density_rms 0.268
_refine_ls_extinction_coef 0.00146(11)
_refine_ls_extinction_expression Fc^*^=kFc[1+0.001xFc^2^\l^3^/sin(2\q)]^-1/4^
_refine_ls_extinction_method SHELXL
_refine_ls_goodness_of_fit_ref 1.087
_refine_ls_hydrogen_treatment mixed
_refine_ls_matrix_type full
_refine_ls_number_parameters 143
_refine_ls_number_reflns 4555
_refine_ls_number_restraints 0
_refine_ls_restrained_S_all 1.087
_refine_ls_R_factor_all 0.0299
_refine_ls_R_factor_gt 0.0269
_refine_ls_shift/su_max 0.000
_refine_ls_shift/su_mean 0.000
_refine_ls_structure_factor_coef Fsqd
_refine_ls_weighting_details 'calc w=1/[\s^2^(Fo^2^)+(0.0430P)^2^+0.0318P] where P=(Fo^2^+2Fc^2^)/3'
_refine_ls_weighting_scheme calc
_refine_ls_wR_factor_gt 0.0696
_refine_ls_wR_factor_ref 0.0709
_reflns_number_gt 4221
_reflns_number_total 4555
_reflns_threshold_expression >2sigma(I)
_cod_data_source_file ic000651w_3.cif
_cod_data_source_block Compound3
_cod_depositor_comments
;
The following automatic conversions were performed:

'_symmetry_cell_setting' value 'Triclinic' changed to 'triclinic'
according to the built-in table from CIF Core dictionary named
'cif_core.dic' version 2.4.1 from 2010-06-29.

Automatic conversion script
Id: cif_fix_values 1646 2011-03-28 12:23:43Z adriana 
;
_cod_database_code 4319204

loop_
_symmetry_equiv_pos_as_xyz
'x, y, z'
'-x, -y, -z'

loop_
_atom_site_label
_atom_site_type_symbol
_atom_site_fract_x
_atom_site_fract_y
_atom_site_fract_z
_atom_site_U_iso_or_equiv
_atom_site_adp_type
_atom_site_occupancy
_atom_site_symmetry_multiplicity
_atom_site_calc_flag
_atom_site_refinement_flags
_atom_site_disorder_assembly
_atom_site_disorder_group
I1 I -0.35487(3) -0.24135(4) -0.25418(4) 0.01319(9) Uani 1 1 d . . .
I2 I 0.06901(3) 0.44009(3) 0.15621(4) 0.01429(9) Uani 1 1 d . . .
I3 I -0.28062(3) 0.19959(4) -0.09547(4) 0.01385(9) Uani 1 1 d . . .
I4 I -0.33850(3) 0.02072(4) 0.15914(4) 0.01488(9) Uani 1 1 d . . .
I5 I 0.05801(3) 0.17010(4) -0.25998(4) 0.01362(9) Uani 1 1 d . . .
I6 I -0.01753(3) -0.26867(3) -0.41798(4) 0.01325(9) Uani 1 1 d . . .
I7 I -0.42914(3) 0.61937(4) 0.28357(4) 0.01562(9) Uani 1 1 d . . .
Zr1 Zr -0.12285(5) -0.02801(5) -0.21215(5) 0.01007(11) Uani 1 1 d . . .
Zr2 Zr -0.11098(5) 0.18961(5) 0.13203(5) 0.01078(11) Uani 1 1 d . . .
Zr3 Zr -0.16860(5) -0.17145(5) 0.00157(5) 0.01053(11) Uani 1 1 d . . .
C C 0.0000 0.0000 0.0000 0.0088(13) Uani 1 2 d S . .
O1 O -0.2401(4) -0.0580(4) -0.4208(4) 0.0161(8) Uani 1 1 d . . .
O2 O -0.3352(4) -0.3422(4) 0.0025(4) 0.0200(8) Uani 1 1 d . . .
O3 O -0.2200(4) 0.3748(4) 0.2679(4) 0.0193(8) Uani 1 1 d . . .
O4 O 0.3026(4) 0.6180(5) 0.4977(5) 0.0271(10) Uani 1 1 d . . .
O5 O -0.6289(5) 0.8844(5) 0.4761(5) 0.0342(11) Uani 1 1 d . . .

loop_
_atom_site_aniso_label
_atom_site_aniso_U_11
_atom_site_aniso_U_22
_atom_site_aniso_U_33
_atom_site_aniso_U_23
_atom_site_aniso_U_13
_atom_site_aniso_U_12
I1 0.01266(16) 0.01217(16) 0.01240(17) 0.00526(13) -0.00031(12) -0.00075(12)
I2 0.01939(17) 0.00776(16) 0.01346(18) 0.00390(13) 0.00120(13) 0.00155(12)
I3 0.01547(17) 0.01265(16) 0.01249(17) 0.00502(14) 0.00121(13) 0.00517(12)
I4 0.01300(16) 0.01577(17) 0.01414(18) 0.00538(14) 0.00465(13) 0.00244(12)
I5 0.01667(17) 0.01247(16) 0.01173(17) 0.00684(14) 0.00126(13) -0.00030(12)
I6 0.01700(17) 0.01153(16) 0.00913(17) 0.00301(13) 0.00204(13) 0.00422(12)
I7 0.01716(17) 0.01228(17) 0.01451(18) 0.00476(14) 0.00188(13) 0.00070(12)
Zr1 0.0118(2) 0.0080(2) 0.0089(2) 0.00321(19) 0.00106(18) 0.00142(17)
Zr2 0.0132(2) 0.0083(2) 0.0093(2) 0.00286(19) 0.00197(18) 0.00275(17)
Zr3 0.0122(2) 0.0085(2) 0.0093(2) 0.00369(19) 0.00116(18) -0.00006(17)
C 0.012(3) 0.011(3) 0.001(3) 0.002(3) 0.000(2) 0.001(3)
O1 0.0200(19) 0.0138(18) 0.0110(19) 0.0046(15) -0.0021(15) 0.0016(14)
O2 0.0196(19) 0.019(2) 0.017(2) 0.0074(17) 0.0006(16) -0.0056(15)
O3 0.027(2) 0.0142(18) 0.014(2) 0.0032(16) 0.0055(16) 0.0079(16)
O4 0.030(2) 0.022(2) 0.022(2) 0.0044(19) 0.0067(19) 0.0059(18)
O5 0.052(3) 0.034(3) 0.029(3) 0.020(2) 0.016(2) 0.028(2)

loop_
_atom_type_symbol
_atom_type_description
_atom_type_scat_dispersion_real
_atom_type_scat_dispersion_imag
_atom_type_scat_source
C C 0.0033 0.0016 'International Tables Vol C Tables 4.2.6.8 and 6.1.1.4'
H H 0.0000 0.0000 'International Tables Vol C Tables 4.2.6.8 and 6.1.1.4'
O O 0.0106 0.0060 'International Tables Vol C Tables 4.2.6.8 and 6.1.1.4'
Zr Zr -2.9673 0.5597 'International Tables Vol C Tables 4.2.6.8 and 6.1.1.4'
I I -0.4742 1.8119 'International Tables Vol C Tables 4.2.6.8 and 6.1.1.4'

loop_
_geom_angle_atom_site_label_1
_geom_angle_atom_site_label_2
_geom_angle_atom_site_label_3
_geom_angle
_geom_angle_site_symmetry_1
_geom_angle_site_symmetry_3
_geom_angle_publ_flag
Zr3 I1 Zr1 70.140(16) . . ?
Zr3 I2 Zr2 69.529(16) 2 . ?
Zr2 I3 Zr1 69.894(16) . . ?
Zr3 I4 Zr2 70.582(16) . . ?
Zr3 I5 Zr1 70.337(16) 2 . ?
Zr2 I6 Zr1 70.175(16) 2 . ?
Zr2 I6 O3 42.99(7) 2 2 ?
Zr1 I6 O3 113.15(7) . 2 ?
O1 Zr1 C 179.00(10) . . ?
O1 Zr1 I5 80.02(10) . . ?
C Zr1 I5 99.816(18) . . ?
O1 Zr1 I1 80.45(10) . . ?
C Zr1 I1 99.710(18) . . ?
I5 Zr1 I1 160.47(2) . . ?
O1 Zr1 I3 81.03(10) . . ?
C Zr1 I3 99.956(18) . . ?
I5 Zr1 I3 88.426(16) . . ?
I1 Zr1 I3 88.758(17) . . ?
O1 Zr1 I6 79.38(10) . . ?
C Zr1 I6 99.637(17) . . ?
I5 Zr1 I6 88.531(17) . . ?
I1 Zr1 I6 87.671(16) . . ?
I3 Zr1 I6 160.41(2) . . ?
O1 Zr1 Zr2 135.91(10) . . ?
C Zr1 Zr2 45.083(12) . . ?
I5 Zr1 Zr2 97.523(17) . . ?
I1 Zr1 Zr2 96.625(17) . . ?
I3 Zr1 Zr2 54.877(13) . . ?
I6 Zr1 Zr2 144.71(2) . . ?
O1 Zr1 Zr3 134.84(10) . 2 ?
C Zr1 Zr3 44.996(12) . 2 ?
I5 Zr1 Zr3 54.825(14) . 2 ?
I1 Zr1 Zr3 144.71(2) . 2 ?
I3 Zr1 Zr3 96.483(17) . 2 ?
I6 Zr1 Zr3 97.543(17) . 2 ?
Zr2 Zr1 Zr3 60.033(15) . 2 ?
O1 Zr1 Zr3 135.33(10) . . ?
C Zr1 Zr3 44.813(12) . . ?
I5 Zr1 Zr3 144.62(2) . . ?
I1 Zr1 Zr3 54.898(13) . . ?
I3 Zr1 Zr3 97.584(17) . . ?
I6 Zr1 Zr3 96.079(17) . . ?
Zr2 Zr1 Zr3 59.954(15) . . ?
Zr3 Zr1 Zr3 89.810(17) 2 . ?
O1 Zr1 Zr2 134.21(10) . 2 ?
C Zr1 Zr2 44.799(12) . 2 ?
I5 Zr1 Zr2 96.343(17) . 2 ?
I1 Zr1 Zr2 97.088(17) . 2 ?
I3 Zr1 Zr2 144.75(2) . 2 ?
I6 Zr1 Zr2 54.846(14) . 2 ?
Zr2 Zr1 Zr2 89.882(17) . 2 ?
Zr3 Zr1 Zr2 59.895(15) 2 2 ?
Zr3 Zr1 Zr2 59.762(15) . 2 ?
O3 Zr2 C 178.23(10) . . ?
O3 Zr2 I4 79.53(10) . . ?
C Zr2 I4 99.565(18) . . ?
O3 Zr2 I3 81.11(10) . . ?
C Zr2 I3 100.427(19) . . ?
I4 Zr2 I3 88.810(17) . . ?
O3 Zr2 I6 78.61(10) . 2 ?
C Zr2 I6 99.887(18) . 2 ?
I4 Zr2 I6 89.570(17) . 2 ?
I3 Zr2 I6 159.61(2) . 2 ?
O3 Zr2 I2 80.74(10) . . ?
C Zr2 I2 100.195(18) . . ?
I4 Zr2 I2 160.21(2) . . ?
I3 Zr2 I2 86.662(16) . . ?
I6 Zr2 I2 88.026(17) 2 . ?
O3 Zr2 Zr1 136.31(10) . . ?
C Zr2 Zr1 45.202(12) . . ?
I4 Zr2 Zr1 96.582(17) . . ?
I3 Zr2 Zr1 55.229(14) . . ?
I6 Zr2 Zr1 145.078(19) 2 . ?
I2 Zr2 Zr1 96.602(17) . . ?
O3 Zr2 Zr3 135.92(10) . 2 ?
C Zr2 Zr3 44.976(12) . 2 ?
I4 Zr2 Zr3 144.54(2) . 2 ?
I3 Zr2 Zr3 96.701(18) . 2 ?
I6 Zr2 Zr3 96.377(17) 2 2 ?
I2 Zr2 Zr3 55.222(13) . 2 ?
Zr1 Zr2 Zr3 59.997(15) . 2 ?
O3 Zr2 Zr3 134.11(10) . . ?
C Zr2 Zr3 44.952(12) . . ?
I4 Zr2 Zr3 54.614(14) . . ?
I3 Zr2 Zr3 98.014(17) . . ?
I6 Zr2 Zr3 97.580(17) 2 . ?
I2 Zr2 Zr3 145.14(2) . . ?
Zr1 Zr2 Zr3 60.195(14) . . ?
Zr3 Zr2 Zr3 89.928(16) 2 . ?
O3 Zr2 Zr1 133.55(10) . 2 ?
C Zr2 Zr1 44.916(12) . 2 ?
I4 Zr2 Zr1 96.899(17) . 2 ?
I3 Zr2 Zr1 145.34(2) . 2 ?
I6 Zr2 Zr1 54.979(13) 2 2 ?
I2 Zr2 Zr1 97.761(17) . 2 ?
Zr1 Zr2 Zr1 90.118(17) . 2 ?
Zr3 Zr2 Zr1 60.044(15) 2 2 ?
Zr3 Zr2 Zr1 59.818(14) . 2 ?
O2 Zr3 C 179.73(12) . . ?
O2 Zr3 I4 80.44(11) . . ?
C Zr3 I4 99.827(18) . . ?
O2 Zr3 I5 80.00(10) . 2 ?
C Zr3 I5 100.019(18) . 2 ?
I4 Zr3 I5 88.087(17) . 2 ?
O2 Zr3 I1 80.02(10) . . ?
C Zr3 I1 99.964(18) . . ?
I4 Zr3 I1 87.337(17) . . ?
I5 Zr3 I1 159.98(2) 2 . ?
O2 Zr3 I2 79.44(11) . 2 ?
C Zr3 I2 100.294(18) . 2 ?
I4 Zr3 I2 159.88(2) . 2 ?
I5 Zr3 I2 88.207(16) 2 2 ?
I1 Zr3 I2 89.420(17) . 2 ?
O2 Zr3 Zr1 134.83(10) . 2 ?
C Zr3 Zr1 45.187(12) . 2 ?
I4 Zr3 Zr1 97.381(18) . 2 ?
I5 Zr3 Zr1 54.837(13) 2 2 ?
I1 Zr3 Zr1 145.15(2) . 2 ?
I2 Zr3 Zr1 96.602(17) 2 2 ?
O2 Zr3 Zr2 134.68(11) . 2 ?
C Zr3 Zr2 45.048(12) . 2 ?
I4 Zr3 Zr2 144.873(19) . 2 ?
I5 Zr3 Zr2 97.485(17) 2 2 ?
I1 Zr3 Zr2 97.453(18) . 2 ?
I2 Zr3 Zr2 55.249(14) 2 2 ?
Zr1 Zr3 Zr2 59.971(15) 2 2 ?
O2 Zr3 Zr2 135.24(11) . . ?
C Zr3 Zr2 45.024(12) . . ?
I4 Zr3 Zr2 54.804(13) . . ?
I5 Zr3 Zr2 96.639(17) 2 . ?
I1 Zr3 Zr2 96.594(17) . . ?
I2 Zr3 Zr2 145.31(2) 2 . ?
Zr1 Zr3 Zr2 60.287(14) 2 . ?
Zr2 Zr3 Zr2 90.072(16) 2 . ?
O2 Zr3 Zr1 134.98(10) . . ?
C Zr3 Zr1 45.003(12) . . ?
I4 Zr3 Zr1 96.461(17) . . ?
I5 Zr3 Zr1 145.014(19) 2 . ?
I1 Zr3 Zr1 54.962(14) . . ?
I2 Zr3 Zr1 97.891(18) 2 . ?
Zr1 Zr3 Zr1 90.190(17) 2 . ?
Zr2 Zr3 Zr1 60.194(14) 2 . ?
Zr2 Zr3 Zr1 59.851(15) . . ?
Zr3 C Zr3 180.000(19) 2 . ?
Zr3 C Zr2 90.024(17) 2 2 ?
Zr3 C Zr2 89.976(17) . 2 ?
Zr3 C Zr2 89.976(17) 2 . ?
Zr3 C Zr2 90.024(17) . . ?
Zr2 C Zr2 180.00(3) 2 . ?
Zr3 C Zr1 89.816(17) 2 . ?
Zr3 C Zr1 90.184(17) . . ?
Zr2 C Zr1 90.285(17) 2 . ?
Zr2 C Zr1 89.715(17) . . ?
Zr3 C Zr1 90.184(17) 2 2 ?
Zr3 C Zr1 89.816(17) . 2 ?
Zr2 C Zr1 89.715(17) 2 2 ?
Zr2 C Zr1 90.285(17) . 2 ?
Zr1 C Zr1 180.00(2) . 2 ?
Zr1 O1 O5 131.4(2) . 2_465 ?
Zr3 O2 I7 57.60(9) . . ?
Zr2 O3 O4 119.55(18) . 2_566 ?
Zr2 O3 I6 58.40(8) . 2 ?
O4 O3 I6 73.67(13) 2_566 2 ?
O3 O4 O5 121.70(19) 2_566 1_655 ?
O1 O5 O4 136.6(2) 2_465 1_455 ?
O1 O5 O5 83.7(2) 2_465 2_476 ?
O4 O5 O5 139.5(3) 1_455 2_476 ?

loop_
_geom_bond_atom_site_label_1
_geom_bond_atom_site_label_2
_geom_bond_distance
_geom_bond_site_symmetry_2
_geom_bond_publ_flag
I1 Zr3 2.8867(6) . ?
I1 Zr1 2.8890(6) . ?
I2 Zr3 2.9013(6) 2 ?
I2 Zr2 2.9022(6) . ?
I3 Zr2 2.8805(6) . ?
I3 Zr1 2.8929(6) . ?
I4 Zr3 2.8618(6) . ?
I4 Zr2 2.8685(6) . ?
I5 Zr3 2.8714(6) 2 ?
I5 Zr1 2.8718(6) . ?
I6 Zr2 2.8886(6) 2 ?
I6 Zr1 2.8933(6) . ?
I6 O3 3.325(4) 2 ?
I7 O2 9.263(4) . ?
Zr1 O1 2.284(4) . ?
Zr1 C 2.3468(5) . ?
Zr1 Zr2 3.3071(7) . ?
Zr1 Zr3 3.3080(7) 2 ?
Zr1 Zr3 3.3186(7) . ?
Zr1 Zr2 3.3236(7) 2 ?
Zr2 O3 2.313(4) . ?
Zr2 C 2.3419(5) . ?
Zr2 I6 2.8886(6) 2 ?
Zr2 Zr3 3.3092(7) 2 ?
Zr2 Zr3 3.3106(7) . ?
Zr2 Zr1 3.3236(7) 2 ?
Zr3 O2 2.317(4) . ?
Zr3 C 2.3390(5) . ?
Zr3 I5 2.8714(6) 2 ?
Zr3 I2 2.9013(6) 2 ?
Zr3 Zr1 3.3080(7) 2 ?
Zr3 Zr2 3.3092(7) 2 ?
C Zr3 2.3390(5) 2 ?
C Zr2 2.3419(5) 2 ?
C Zr1 2.3468(5) 2 ?
O1 O5 2.606(6) 2_465 ?
O3 O4 2.716(6) 2_566 ?
O3 I6 3.325(4) 2 ?
O4 O3 2.716(6) 2_566 ?
O4 O5 2.912(7) 1_655 ?
O5 O1 2.606(6) 2_465 ?
O5 O4 2.912(7) 1_455 ?
O5 O5 3.170(11) 2_476 ?
